data_7044544
loop_
_publ_author_name
'Angeles Alvarez, M.'
'Esther Garc\'ia, M.'
'Garc\'ia-Viv\'o, Daniel'
'Ruiz, Miguel A.'
'Toyos, Adri\'an'

_publ_section_title
;
 Structure and dynamics of heterometallic clusters derived from addition
 of metal carbonyl fragments to the unsaturated hydride
 [W2Cp2(\m-H)(\m-PPh2)(NO)2]
;
_journal_name_full 'Dalton Trans.'
_journal_paper_doi 10.1039/C7DT03580B
_journal_year 2017
_chemical_formula_moiety 'C26 H20 Co N2 O6 P W2'
_chemical_formula_sum 'C26 H20 Co N2 O6 P W2'
_chemical_formula_weight 914.04
_chemical_name_systematic
;
 ?
;
_space_group_crystal_system triclinic
_space_group_IT_number 2
_space_group_name_Hall '-P 1'
_space_group_name_H-M_alt 'P -1'
_symmetry_space_group_name_Hall '-P 1'
_symmetry_space_group_name_H-M 'P -1'
_atom_sites_solution_hydrogens geom
_audit_creation_method SHELXL-2016
_audit_update_record
;
2017-07-31 deposited with the CCDC.
2017-10-17 downloaded from the CCDC.
;
_cell_angle_alpha 72.621(4)
_cell_angle_beta 88.180(3)
_cell_angle_gamma 83.018(3)
_cell_formula_units_Z 2
_cell_length_a 9.2375(4)
_cell_length_b 9.7923(4)
_cell_length_c 15.4405(6)
_cell_measurement_reflns_used 14033
_cell_measurement_temperature 152(2)
_cell_measurement_theta_max 69.5530
_cell_measurement_theta_min 4.7560
_cell_volume 1323.03(10)
_computing_cell_refinement
;
CrysAlis RED, Oxford Diffraction Ltd.,
Version 1.171.31.7 (release 18-10-2006 CrysAlis171 .NET)
(compiled Oct 18 2006,16:28:17)
;
_computing_data_collection
;
CrysAlis CCD, Oxford Diffraction Ltd.,
Version 1.171.31.7 (release 18-10-2006 CrysAlis171 .NET)
(compiled Oct 18 2006,16:28:17)
;
_computing_data_reduction
;
CrysAlis RED, Oxford Diffraction Ltd.,
Version 1.171.31.7 (release 18-10-2006 CrysAlis171 .NET)
(compiled Oct 18 2006,16:28:17)
;
_computing_molecular_graphics 'Ortep for Windows (Farrugia, 2012)'
_computing_publication_material 'WinGX publication routines (Farrugia, 2012)'
_computing_structure_refinement 'SHELXL-2016/6 (Sheldrick, 2016)'
_computing_structure_solution 'SHELXL-2016/6 (Sheldrick, 2016)'
_diffrn_ambient_temperature 152(2)
_diffrn_measured_fraction_theta_full 0.998
_diffrn_measured_fraction_theta_max 0.984
_diffrn_measurement_device_type 'ONYX CCD'
_diffrn_measurement_method CCD
_diffrn_radiation_monochromator graphite
_diffrn_radiation_probe x-ray
_diffrn_radiation_source 'Nova (Cu) X-ray Source'
_diffrn_radiation_type CuK\a
_diffrn_radiation_wavelength 1.54184
_diffrn_reflns_av_R_equivalents 0.0959
_diffrn_reflns_av_unetI/netI 0.0574
_diffrn_reflns_Laue_measured_fraction_full 0.998
_diffrn_reflns_Laue_measured_fraction_max 0.984
_diffrn_reflns_limit_h_max 10
_diffrn_reflns_limit_h_min -11
_diffrn_reflns_limit_k_max 11
_diffrn_reflns_limit_k_min -11
_diffrn_reflns_limit_l_max 18
_diffrn_reflns_limit_l_min -18
_diffrn_reflns_number 18070
_diffrn_reflns_point_group_measured_fraction_full 0.998
_diffrn_reflns_point_group_measured_fraction_max 0.984
_diffrn_reflns_theta_full 67.684
_diffrn_reflns_theta_max 69.694
_diffrn_reflns_theta_min 2.999
_exptl_absorpt_coefficient_mu 21.526
_exptl_absorpt_correction_T_max 1.00000
_exptl_absorpt_correction_T_min 0.01370
_exptl_absorpt_correction_type multi-scan
_exptl_absorpt_process_details
;
CrysAlisPro, Agilent Technologies,
Version 1.171.37.35 (release 13-08-2014 CrysAlis171 .NET)
(compiled Aug 13 2014,18:06:01)
Empirical absorption correction using spherical harmonics,
 implemented in SCALE3 ABSPACK scaling algorithm.
;
_exptl_crystal_colour red
_exptl_crystal_density_diffrn 2.294
_exptl_crystal_density_method 'not measured'
_exptl_crystal_description plate
_exptl_crystal_F_000 856
_exptl_crystal_recrystallization_method 'Re-crystallisation from solvent: dichloromethane/petroleum ether'
_exptl_crystal_size_max 0.180
_exptl_crystal_size_mid 0.090
_exptl_crystal_size_min 0.020
_refine_diff_density_max 2.058
_refine_diff_density_min -5.185
_refine_diff_density_rms 0.435
_refine_ls_extinction_method none
_refine_ls_goodness_of_fit_ref 1.110
_refine_ls_hydrogen_treatment constr
_refine_ls_matrix_type full
_refine_ls_number_parameters 343
_refine_ls_number_reflns 4907
_refine_ls_number_restraints 0
_refine_ls_restrained_S_all 1.110
_refine_ls_R_factor_all 0.0582
_refine_ls_R_factor_gt 0.0553
_refine_ls_shift/su_max 0.001
_refine_ls_shift/su_mean 0.000
_refine_ls_structure_factor_coef Fsqd
_refine_ls_weighting_details 'w=1/[\s^2^(Fo^2^)+(0.1041P)^2^] where P=(Fo^2^+2Fc^2^)/3'
_refine_ls_weighting_scheme calc
_refine_ls_wR_factor_gt 0.1417
_refine_ls_wR_factor_ref 0.1475
_reflns_Friedel_coverage 0.000
_reflns_number_gt 4554
_reflns_number_total 4907
_reflns_threshold_expression 'I > 2\s(I)'
_cod_data_source_file c7dt03580b3.cif
_cod_data_source_block compound7
_cod_database_code 7044544
_shelx_space_group_comment
;
The symmetry employed for this shelxl refinement is uniquely defined
by the following loop, which should always be used as a source of
symmetry information in preference to the above space-group names.
They are only intended as comments.
;

loop_
_space_group_symop_operation_xyz
'x, y, z'
'-x, -y, -z'

loop_
_atom_site_label
_atom_site_type_symbol
_atom_site_fract_x
_atom_site_fract_y
_atom_site_fract_z
_atom_site_U_iso_or_equiv
_atom_site_adp_type
_atom_site_occupancy
_atom_site_site_symmetry_order
_atom_site_calc_flag
_atom_site_refinement_flags_posn
_atom_site_refinement_flags_adp
W1 W -0.23165(3) 0.73825(3) 0.35265(2) 0.01532(15) Uani 1 1 d . .
W2 W -0.07741(3) 0.98831(3) 0.21671(2) 0.01777(15) Uani 1 1 d . .
Co1 Co -0.31771(14) 1.01319(12) 0.33150(8) 0.0220(3) Uani 1 1 d . .
P1 P -0.10164(19) 0.74172(17) 0.21661(11) 0.0166(4) Uani 1 1 d . .
N1 N -0.0656(7) 0.6910(6) 0.4171(4) 0.0215(13) Uani 1 1 d . .
N2 N -0.1657(7) 1.0626(7) 0.1085(4) 0.0278(14) Uani 1 1 d . .
O1 O 0.0382(7) 0.6526(6) 0.4675(4) 0.0357(13) Uani 1 1 d . .
O2 O -0.2131(8) 1.1207(8) 0.0327(4) 0.0513(18) Uani 1 1 d . .
O3 O -0.1505(7) 0.9005(6) 0.4992(4) 0.0389(14) Uani 1 1 d . .
O4 O -0.2290(9) 1.2860(6) 0.2326(5) 0.0524(19) Uani 1 1 d . .
O5 O -0.5352(7) 1.0259(7) 0.1941(5) 0.0456(16) Uani 1 1 d . .
O6 O -0.4798(10) 1.1875(8) 0.4324(5) 0.064(2) Uani 1 1 d . .
C3 C -0.2086(9) 0.9118(8) 0.4311(5) 0.0256(16) Uani 1 1 d . .
C4 C -0.2216(9) 1.1591(8) 0.2566(6) 0.0314(18) Uani 1 1 d . .
C5 C -0.4517(9) 1.0156(9) 0.2495(6) 0.0323(18) Uani 1 1 d . .
C6 C -0.4169(11) 1.1209(9) 0.3916(6) 0.035(2) Uani 1 1 d . .
C7 C -0.3850(9) 0.6044(9) 0.4562(5) 0.0274(18) Uani 1 1 d . .
H7 H -0.3761 0.5998 0.5168 0.033 Uiso 1 1 calc R U
C8 C -0.3066(9) 0.5102(8) 0.4122(6) 0.0268(17) Uani 1 1 d . .
H8 H -0.2394 0.4314 0.4396 0.032 Uiso 1 1 calc R U
C9 C -0.3479(9) 0.5561(8) 0.3205(6) 0.0274(17) Uani 1 1 d . .
H9 H -0.3111 0.5144 0.2763 0.033 Uiso 1 1 calc R U
C10 C -0.4566(8) 0.6788(8) 0.3064(5) 0.0225(15) Uani 1 1 d . .
H10 H -0.5028 0.7298 0.2517 0.027 Uiso 1 1 calc R U
C11 C -0.4811(9) 0.7085(9) 0.3899(6) 0.0298(19) Uani 1 1 d . .
H11 H -0.5470 0.7815 0.4004 0.036 Uiso 1 1 calc R U
C12 C 0.1638(9) 0.8951(9) 0.2638(6) 0.0335(19) Uani 1 1 d . .
H12 H 0.1939 0.7966 0.2834 0.040 Uiso 1 1 calc R U
C13 C 0.1141(10) 0.9778(11) 0.3203(6) 0.040(2) Uani 1 1 d . .
H13 H 0.1041 0.9447 0.3830 0.048 Uiso 1 1 calc R U
C14 C 0.0814(11) 1.1212(12) 0.2649(11) 0.064(4) Uani 1 1 d . .
H14 H 0.0455 1.1997 0.2846 0.076 Uiso 1 1 calc R U
C15 C 0.1133(12) 1.1242(12) 0.1737(10) 0.068(4) Uani 1 1 d . .
H15 H 0.1038 1.2055 0.1233 0.082 Uiso 1 1 calc R U
C16 C 0.1622(10) 0.9815(12) 0.1730(8) 0.049(3) Uani 1 1 d . .
H16 H 0.1881 0.9512 0.1225 0.058 Uiso 1 1 calc R U
C17 C -0.2012(8) 0.7142(7) 0.1233(5) 0.0215(15) Uani 1 1 d . .
C18 C -0.3251(9) 0.8079(8) 0.0875(5) 0.0278(16) Uani 1 1 d . .
H18 H -0.3514 0.8878 0.1078 0.033 Uiso 1 1 calc R U
C19 C -0.4102(10) 0.7845(10) 0.0220(5) 0.0315(19) Uani 1 1 d . .
H19 H -0.4915 0.8490 -0.0022 0.038 Uiso 1 1 calc R U
C20 C -0.3725(10) 0.6641(9) -0.0068(6) 0.0343(19) Uani 1 1 d . .
H20 H -0.4296 0.6467 -0.0501 0.041 Uiso 1 1 calc R U
C21 C -0.2495(11) 0.5687(10) 0.0285(6) 0.042(2) Uani 1 1 d . .
H21 H -0.2240 0.4883 0.0086 0.050 Uiso 1 1 calc R U
C22 C -0.1649(9) 0.5943(8) 0.0938(6) 0.0292(17) Uani 1 1 d . .
H22 H -0.0832 0.5301 0.1179 0.035 Uiso 1 1 calc R U
C23 C 0.0650(8) 0.6164(7) 0.2261(5) 0.0196(14) Uani 1 1 d . .
C24 C 0.0939(8) 0.4961(7) 0.3039(5) 0.0223(15) Uani 1 1 d . .
H24 H 0.0256 0.4770 0.3502 0.027 Uiso 1 1 calc R U
C25 C 0.2235(9) 0.4070(8) 0.3110(6) 0.0292(17) Uani 1 1 d . .
H25 H 0.2420 0.3278 0.3621 0.035 Uiso 1 1 calc R U
C26 C 0.3260(9) 0.4343(8) 0.2428(6) 0.0301(18) Uani 1 1 d . .
H26 H 0.4136 0.3743 0.2483 0.036 Uiso 1 1 calc R U
C27 C 0.2977(9) 0.5517(8) 0.1660(6) 0.0303(17) Uani 1 1 d . .
H27 H 0.3670 0.5707 0.1203 0.036 Uiso 1 1 calc R U
C28 C 0.1671(9) 0.6407(8) 0.1570(5) 0.0262(16) Uani 1 1 d . .
H28 H 0.1477 0.7170 0.1043 0.031 Uiso 1 1 calc R U

loop_
_atom_site_aniso_label
_atom_site_aniso_U_11
_atom_site_aniso_U_22
_atom_site_aniso_U_33
_atom_site_aniso_U_23
_atom_site_aniso_U_13
_atom_site_aniso_U_12
W1 0.0223(2) 0.0113(2) 0.0135(2) -0.00437(15) 0.00074(15) -0.00497(15)
W2 0.0247(2) 0.0121(2) 0.0172(2) -0.00447(16) 0.00281(15) -0.00542(15)
Co1 0.0308(7) 0.0159(6) 0.0203(6) -0.0076(5) 0.0050(5) -0.0021(5)
P1 0.0253(9) 0.0123(8) 0.0131(8) -0.0048(6) 0.0004(7) -0.0036(7)
N1 0.029(3) 0.019(3) 0.019(3) -0.007(2) -0.002(3) -0.005(3)
N2 0.038(4) 0.022(3) 0.019(3) 0.001(3) 0.004(3) -0.004(3)
O1 0.041(3) 0.031(3) 0.031(3) -0.002(3) -0.020(3) 0.000(3)
O2 0.066(5) 0.055(4) 0.021(3) 0.011(3) -0.009(3) -0.014(4)
O3 0.060(4) 0.036(3) 0.027(3) -0.017(3) -0.005(3) -0.009(3)
O4 0.075(5) 0.013(3) 0.066(5) -0.010(3) 0.031(4) -0.004(3)
O5 0.037(4) 0.048(4) 0.049(4) -0.011(3) -0.011(3) -0.002(3)
O6 0.093(6) 0.051(4) 0.050(4) -0.027(4) 0.019(4) 0.017(4)
C3 0.039(4) 0.024(4) 0.019(4) -0.012(3) 0.006(3) -0.010(3)
C4 0.039(5) 0.025(4) 0.030(4) -0.011(3) 0.012(4) -0.001(3)
C5 0.033(5) 0.031(4) 0.032(4) -0.010(4) 0.006(4) 0.002(3)
C6 0.048(5) 0.023(4) 0.034(5) -0.011(4) 0.003(4) 0.006(4)
C7 0.040(5) 0.031(4) 0.013(3) -0.003(3) 0.004(3) -0.021(4)
C8 0.027(4) 0.015(3) 0.036(4) 0.000(3) -0.001(3) -0.011(3)
C9 0.039(5) 0.013(3) 0.035(4) -0.012(3) 0.009(4) -0.014(3)
C10 0.028(4) 0.020(3) 0.022(4) -0.007(3) -0.001(3) -0.009(3)
C11 0.026(4) 0.026(4) 0.039(5) -0.010(4) 0.011(4) -0.009(3)
C12 0.024(4) 0.030(4) 0.053(6) -0.021(4) -0.001(4) -0.008(3)
C13 0.039(5) 0.055(6) 0.038(5) -0.026(5) -0.006(4) -0.016(4)
C14 0.036(6) 0.042(6) 0.132(12) -0.052(7) -0.007(7) -0.010(5)
C15 0.043(6) 0.045(6) 0.091(10) 0.029(7) -0.013(6) -0.030(5)
C16 0.032(5) 0.071(7) 0.052(6) -0.027(6) 0.009(4) -0.024(5)
C17 0.032(4) 0.017(3) 0.015(3) -0.003(3) 0.003(3) -0.007(3)
C18 0.039(4) 0.026(4) 0.019(4) -0.007(3) -0.006(3) -0.003(3)
C19 0.036(5) 0.039(5) 0.018(4) -0.005(3) -0.012(3) -0.004(4)
C20 0.041(5) 0.040(5) 0.025(4) -0.010(4) -0.006(4) -0.013(4)
C21 0.062(6) 0.038(5) 0.034(5) -0.020(4) -0.001(4) -0.015(5)
C22 0.038(5) 0.023(4) 0.032(4) -0.014(3) -0.007(4) -0.002(3)
C23 0.027(4) 0.017(3) 0.017(3) -0.007(3) 0.001(3) -0.006(3)
C24 0.031(4) 0.018(3) 0.021(3) -0.009(3) 0.002(3) -0.006(3)
C25 0.039(5) 0.019(3) 0.030(4) -0.010(3) -0.009(3) 0.002(3)
C26 0.027(4) 0.027(4) 0.040(5) -0.019(4) -0.006(3) 0.008(3)
C27 0.032(4) 0.031(4) 0.032(4) -0.018(4) 0.006(3) -0.004(3)
C28 0.031(4) 0.026(4) 0.027(4) -0.014(3) 0.003(3) -0.007(3)

loop_
_atom_type_symbol
_atom_type_description
_atom_type_scat_dispersion_real
_atom_type_scat_dispersion_imag
_atom_type_scat_source
C C 0.0181 0.0091 'International Tables Vol C Tables 4.2.6.8 and 6.1.1.4'
H H 0.0000 0.0000 'International Tables Vol C Tables 4.2.6.8 and 6.1.1.4'
Co Co -2.3653 3.6143 'International Tables Vol C Tables 4.2.6.8 and 6.1.1.4'
N N 0.0311 0.0180 'International Tables Vol C Tables 4.2.6.8 and 6.1.1.4'
O O 0.0492 0.0322 'International Tables Vol C Tables 4.2.6.8 and 6.1.1.4'
P P 0.2955 0.4335 'International Tables Vol C Tables 4.2.6.8 and 6.1.1.4'
W W -5.4734 5.5774 'International Tables Vol C Tables 4.2.6.8 and 6.1.1.4'

loop_
_geom_angle_atom_site_label_1
_geom_angle_atom_site_label_2
_geom_angle_atom_site_label_3
_geom_angle
N1 W1 C7 100.0(3)
N1 W1 C8 93.6(3)
C7 W1 C8 35.6(3)
N1 W1 C9 119.8(3)
C7 W1 C9 58.6(3)
C8 W1 C9 34.7(3)
N1 W1 P1 91.2(2)
C7 W1 P1 141.6(2)
C8 W1 P1 107.6(2)
C9 W1 P1 83.9(2)
N1 W1 C11 133.8(3)
C7 W1 C11 35.8(3)
C8 W1 C11 58.8(3)
C9 W1 C11 58.0(3)
P1 W1 C11 130.3(2)
N1 W1 C3 70.2(3)
C7 W1 C3 96.5(3)
C8 W1 C3 127.4(3)
C9 W1 C3 153.4(3)
P1 W1 C3 121.82(18)
C11 W1 C3 96.7(3)
N1 W1 C10 151.6(3)
C7 W1 C10 58.3(3)
C8 W1 C10 58.1(3)
C9 W1 C10 35.0(3)
P1 W1 C10 96.41(18)
C11 W1 C10 34.2(3)
C3 W1 C10 126.1(3)
N1 W1 Co1 107.73(18)
C7 W1 Co1 107.9(2)
C8 W1 Co1 141.9(2)
C9 W1 Co1 131.8(2)
P1 W1 Co1 103.26(5)
C11 W1 Co1 84.2(2)
C3 W1 Co1 42.05(19)
C10 W1 Co1 97.08(18)
N1 W1 W2 87.0(2)
C7 W1 W2 165.4(2)
C8 W1 W2 157.7(2)
C9 W1 W2 128.6(2)
P1 W1 W2 50.08(4)
C11 W1 W2 133.0(2)
C3 W1 W2 73.61(18)
C10 W1 W2 118.67(18)
Co1 W1 W2 57.50(3)
N2 W2 C4 85.1(3)
N2 W2 C16 100.4(4)
C4 W2 C16 130.1(4)
N2 W2 C15 93.1(4)
C4 W2 C15 94.6(4)
C16 W2 C15 36.0(4)
N2 W2 C14 119.7(4)
C4 W2 C14 74.8(4)
C16 W2 C14 59.4(4)
C15 W2 C14 35.6(5)
N2 W2 C12 134.1(3)
C4 W2 C12 128.1(3)
C16 W2 C12 35.1(4)
C15 W2 C12 58.1(4)
C14 W2 C12 57.4(3)
N2 W2 C13 151.3(3)
C4 W2 C13 94.5(3)
C16 W2 C13 58.5(3)
C15 W2 C13 58.3(4)
C14 W2 C13 34.6(4)
C12 W2 C13 34.0(3)
N2 W2 P1 91.7(2)
C4 W2 P1 134.7(2)
C16 W2 P1 95.0(3)
C15 W2 P1 130.7(4)
C14 W2 P1 141.1(3)
C12 W2 P1 84.59(19)
C13 W2 P1 108.2(2)
N2 W2 Co1 99.8(2)
C4 W2 Co1 40.8(2)
C16 W2 Co1 156.6(3)
C15 W2 Co1 131.0(4)
C14 W2 Co1 100.0(3)
C12 W2 Co1 126.1(2)
C13 W2 Co1 98.4(2)
P1 W2 Co1 96.12(5)
N2 W2 W1 114.1(2)
C4 W2 W1 92.6(2)
C16 W2 W1 127.6(3)
C15 W2 W1 152.4(3)
C14 W2 W1 122.9(4)
C12 W2 W1 97.0(2)
C13 W2 W1 94.6(2)
P1 W2 W1 48.08(4)
Co1 W2 W1 51.84(2)
C6 Co1 C5 100.4(4)
C6 Co1 C3 91.9(4)
C5 Co1 C3 148.5(4)
C6 Co1 C4 95.9(4)
C5 Co1 C4 96.1(4)
C3 Co1 C4 111.4(4)
C6 Co1 W1 138.7(3)
C5 Co1 W1 91.0(3)
C3 Co1 W1 61.8(2)
C4 Co1 W1 122.5(2)
C6 Co1 W2 146.0(3)
C5 Co1 W2 94.6(3)
C3 Co1 W2 90.9(2)
C4 Co1 W2 51.9(2)
W1 Co1 W2 70.66(3)
C23 P1 C17 103.2(3)
C23 P1 W1 117.4(2)
C17 P1 W1 117.7(2)
C23 P1 W2 117.8(2)
C17 P1 W2 119.0(2)
W1 P1 W2 81.84(5)
O1 N1 W1 173.7(6)
O2 N2 W2 173.2(6)
O3 C3 Co1 152.8(6)
O3 C3 W1 131.0(6)
Co1 C3 W1 76.1(2)
O4 C4 Co1 139.9(7)
O4 C4 W2 132.7(7)
Co1 C4 W2 87.3(3)
O5 C5 Co1 175.6(8)
O6 C6 Co1 178.2(8)
C8 C7 C11 107.8(7)
C8 C7 W1 72.9(4)
C11 C7 W1 75.1(5)
C8 C7 H7 126.1
C11 C7 H7 126.1
W1 C7 H7 118.0
C9 C8 C7 108.4(7)
C9 C8 W1 74.2(4)
C7 C8 W1 71.5(4)
C9 C8 H8 125.8
C7 C8 H8 125.8
W1 C8 H8 120.3
C8 C9 C10 108.3(7)
C8 C9 W1 71.1(4)
C10 C9 W1 74.1(4)
C8 C9 H9 125.9
C10 C9 H9 125.9
W1 C9 H9 120.7
C11 C10 C9 108.2(7)
C11 C10 W1 72.1(5)
C9 C10 W1 71.0(4)
C11 C10 H10 125.9
C9 C10 H10 125.9
W1 C10 H10 122.7
C10 C11 C7 107.3(7)
C10 C11 W1 73.7(5)
C7 C11 W1 69.1(5)
C10 C11 H11 126.3
C7 C11 H11 126.3
W1 C11 H11 122.5
C13 C12 C16 110.3(8)
C13 C12 W2 74.6(5)
C16 C12 W2 70.0(5)
C13 C12 H12 124.8
C16 C12 H12 124.8
W2 C12 H12 122.1
C12 C13 C14 107.4(9)
C12 C13 W2 71.4(5)
C14 C13 W2 70.9(5)
C12 C13 H13 126.3
C14 C13 H13 126.3
W2 C13 H13 123.1
C13 C14 C15 107.8(9)
C13 C14 W2 74.5(5)
C15 C14 W2 70.3(6)
C13 C14 H14 126.1
C15 C14 H14 126.1
W2 C14 H14 120.8
C16 C15 C14 108.0(10)
C16 C15 W2 71.8(5)
C14 C15 W2 74.1(6)
C16 C15 H15 126.0
C14 C15 H15 126.0
W2 C15 H15 120.0
C12 C16 C15 106.4(10)
C12 C16 W2 74.8(5)
C15 C16 W2 72.3(6)
C12 C16 H16 126.8
C15 C16 H16 126.8
W2 C16 H16 118.3
C22 C17 C18 118.8(7)
C22 C17 P1 121.4(6)
C18 C17 P1 119.4(5)
C19 C18 C17 121.3(7)
C19 C18 H18 119.3
C17 C18 H18 119.3
C20 C19 C18 119.2(8)
C20 C19 H19 120.4
C18 C19 H19 120.4
C19 C20 C21 120.3(7)
C19 C20 H20 119.8
C21 C20 H20 119.8
C20 C21 C22 119.7(8)
C20 C21 H21 120.1
C22 C21 H21 120.1
C17 C22 C21 120.6(8)
C17 C22 H22 119.7
C21 C22 H22 119.7
C28 C23 C24 119.0(7)
C28 C23 P1 119.8(6)
C24 C23 P1 121.2(5)
C25 C24 C23 119.9(7)
C25 C24 H24 120.0
C23 C24 H24 120.0
C24 C25 C26 120.7(7)
C24 C25 H25 119.7
C26 C25 H25 119.7
C25 C26 C27 119.6(7)
C25 C26 H26 120.2
C27 C26 H26 120.2
C28 C27 C26 120.6(8)
C28 C27 H27 119.7
C26 C27 H27 119.7
C27 C28 C23 120.2(8)
C27 C28 H28 119.9
C23 C28 H28 119.9

loop_
_geom_bond_atom_site_label_1
_geom_bond_atom_site_label_2
_geom_bond_distance
W1 N1 1.791(6)
W1 C7 2.310(7)
W1 C8 2.328(7)
W1 C9 2.368(7)
W1 P1 2.3796(17)
W1 C11 2.389(8)
W1 C3 2.395(7)
W1 C10 2.409(7)
W1 Co1 2.6378(11)
W1 W2 3.1654(4)
W2 N2 1.790(6)
W2 C4 2.230(7)
W2 C16 2.292(10)
W2 C15 2.299(9)
W2 C14 2.348(9)
W2 C12 2.354(8)
W2 C13 2.395(8)
W2 P1 2.4524(16)
W2 Co1 2.8293(12)
Co1 C6 1.763(8)
Co1 C5 1.791(9)
Co1 C3 1.820(8)
Co1 C4 1.850(8)
P1 C23 1.829(7)
P1 C17 1.836(7)
N1 O1 1.204(8)
N2 O2 1.207(9)
O3 C3 1.165(9)
O4 C4 1.181(10)
O5 C5 1.145(10)
O6 C6 1.135(11)
C7 C8 1.420(12)
C7 C11 1.446(13)
C7 H7 0.9300
C8 C9 1.402(12)
C8 H8 0.9300
C9 C10 1.436(11)
C9 H9 0.9300
C10 C11 1.410(11)
C10 H10 0.9300
C11 H11 0.9300
C12 C13 1.390(12)
C12 C16 1.404(14)
C12 H12 0.9300
C13 C14 1.410(16)
C13 H13 0.9300
C14 C15 1.42(2)
C14 H14 0.9300
C15 C16 1.418(16)
C15 H15 0.9300
C16 H16 0.9300
C17 C22 1.383(10)
C17 C18 1.393(11)
C18 C19 1.387(10)
C18 H18 0.9300
C19 C20 1.384(12)
C19 H19 0.9300
C20 C21 1.392(13)
C20 H20 0.9300
C21 C22 1.393(11)
C21 H21 0.9300
C22 H22 0.9300
C23 C28 1.387(10)
C23 C24 1.414(10)
C24 C25 1.380(11)
C24 H24 0.9300
C25 C26 1.381(12)
C25 H25 0.9300
C26 C27 1.389(12)
C26 H26 0.9300
C27 C28 1.385(11)
C27 H27 0.9300
C28 H28 0.9300
